data_2204718
loop_
_publ_author_name
'Oku, Hiroyuki'
'Naito, Ryo'
'Yamada, Keiichi'
'Katakai, Ryoichi'

_publ_section_title
;A synthetic intermediate of enantiopure <i>N</i>-protected \b-hydroxyvaline,
 (2<i>R</i>)-2-[<i>N</i>-(<i>tert</i>-butoxycarbonyl)amino]-3-methylbutane-1,3-diol
;
_journal_issue 12
_journal_name_full 'Acta Crystallographica Section E'
_journal_page_first o2462
_journal_page_last o2464
_journal_paper_doi 10.1107/S1600536804030363
_journal_volume 60
_journal_year 2004
_chemical_formula_iupac 'C10 H21 N O4 '
_chemical_formula_moiety 'C10 H21 N O4 '
_chemical_formula_sum 'C10 H21 N O4'
_chemical_formula_weight 219.28
_chemical_name_systematic
;
(2R)-2-N-(tert-Butoxycarbonyl)-Amino-3-Methyl-1,3-Butanediol
;
_space_group_IT_number 18
_symmetry_cell_setting orthorhombic
_symmetry_space_group_name_Hall 'P 2 2ab'
_symmetry_space_group_name_H-M 'P 21 21 2'
_cell_angle_alpha 90
_cell_angle_beta 90
_cell_angle_gamma 90
_cell_formula_units_Z 4
_cell_length_a 9.833(8)
_cell_length_b 18.994(17)
_cell_length_c 6.713(8)
_cell_measurement_reflns_used 8702
_cell_measurement_temperature 173.1
_cell_measurement_theta_max 66.6
_cell_measurement_theta_min 4.5
_cell_volume 1254(2)
_computing_cell_refinement RAPID-AUTO
_computing_data_collection 'RAPID-AUTO (RIGAKU/MSC & Rigaku Corporation, 2003)'
_computing_data_reduction
;
CrystalStructure (RIGAKU/MSC & Rigaku Corporation, 2003)
;
_computing_molecular_graphics 'ORTEP (Johnson, 1965)'
_computing_publication_material CrystalStructure
_computing_structure_refinement 'CRYSTALS (Watkin et al., 1996)'
_computing_structure_solution 'SIR2002 (Burla et al., 2003)'
_diffrn_detector_area_resol_mean 10.00
_diffrn_measured_fraction_theta_full 0.9780
_diffrn_measured_fraction_theta_max 0.9780
_diffrn_measurement_device_type 'Rigaku R-AXIS RAPID'
_diffrn_measurement_method \w
_diffrn_radiation_type 'Cu K\a'
_diffrn_radiation_wavelength 1.54180
_diffrn_reflns_av_R_equivalents 0.045
_diffrn_reflns_limit_h_max 11
_diffrn_reflns_limit_h_min -11
_diffrn_reflns_limit_k_max 22
_diffrn_reflns_limit_k_min -22
_diffrn_reflns_limit_l_max 8
_diffrn_reflns_limit_l_min -8
_diffrn_reflns_number 10309
_diffrn_reflns_theta_full 68.12
_diffrn_reflns_theta_max 68.12
_exptl_absorpt_coefficient_mu 0.736
_exptl_absorpt_correction_T_max 0.964
_exptl_absorpt_correction_T_min 0.765
_exptl_absorpt_correction_type refdelf
_exptl_absorpt_process_details '(DIFABS; Walker & Stuart, 1983)'
_exptl_crystal_colour colorless
_exptl_crystal_density_diffrn 1.162
_exptl_crystal_density_method 'not measured'
_exptl_crystal_description prism
_exptl_crystal_F_000 480.00
_exptl_crystal_size_max 0.25
_exptl_crystal_size_mid 0.25
_exptl_crystal_size_min 0.05
_refine_diff_density_max 0.59
_refine_diff_density_min -0.43
_refine_ls_extinction_method none
_refine_ls_goodness_of_fit_ref 1.067
_refine_ls_hydrogen_treatment constr
_refine_ls_number_parameters 133
_refine_ls_number_reflns 1318
_refine_ls_R_factor_gt 0.0850
_refine_ls_shift/su_max 0.0000
_refine_ls_structure_factor_coef Fsqd
_refine_ls_weighting_details 'w = 1/[0.007Fo^2^ + \s(Fo^2^)]/(4Fo^2^)'
_refine_ls_weighting_scheme calc
_refine_ls_wR_factor_ref 0.2440
_reflns_number_gt 965
_reflns_number_total 1318
_reflns_threshold_expression F^2^>2\s(F^2^)
_cod_data_source_file is6014.cif
_cod_data_source_block I
_cod_original_formula_sum 'C10 H21 N O4 '
_cod_database_code 2204718

loop_
_symmetry_equiv_pos_site_id
_symmetry_equiv_pos_as_xyz
1 +X,+Y,+Z
2 1/2+X,1/2-Y,-Z
3 1/2-X,1/2+Y,-Z
4 -X,-Y,+Z

loop_
_atom_site_label
_atom_site_fract_x
_atom_site_fract_y
_atom_site_fract_z
_atom_site_U_iso_or_equiv
_atom_site_adp_type
_atom_site_calc_flag
_atom_site_refinement_flags
_atom_site_occupancy
_atom_site_type_symbol
O11 0.2590(4) 0.3800(2) 0.1781(7) 0.0373(11) Uani d . 1.00 O
O12 0.4667(4) 0.4073(2) 0.0500(7) 0.0350(11) Uani d . 1.00 O
O21 0.0758(5) 0.5598(3) -0.0216(7) 0.0577(15) Uani d . 1.00 O
O22 0.0987(5) 0.5531(2) 0.5719(6) 0.0406(15) Uani d . 1.00 O
N21 0.3249(5) 0.4916(2) 0.1668(8) 0.0307(12) Uani d . 1.00 N
C11 0.2709(7) 0.3028(3) 0.1328(9) 0.0420(18) Uani d . 1.00 C
C12 0.2795(8) 0.2936(4) -0.0924(12) 0.054(2) Uiso d . 1.00 C
C13 0.3893(8) 0.2718(4) 0.2493(12) 0.0563(19) Uiso d . 1.00 C
C14 0.1369(8) 0.2765(4) 0.2141(13) 0.060(2) Uiso d . 1.00 C
C15 0.3591(6) 0.4247(3) 0.1266(9) 0.0298(14) Uani d . 1.00 C
C21 0.2033(6) 0.5172(3) 0.2668(8) 0.0264(13) Uani d . 1.00 C
C22 0.1481(7) 0.5802(3) 0.1530(10) 0.0378(17) Uani d . 1.00 C
C23 0.2286(6) 0.5328(3) 0.4932(10) 0.0332(15) Uani d . 1.00 C
C24 0.2777(7) 0.4678(4) 0.6004(10) 0.0486(19) Uiso d . 1.00 C
C25 0.3257(7) 0.5935(4) 0.5209(12) 0.0518(19) Uiso d . 1.00 C
H1 0.3877 0.5265 0.1246 0.037 Uiso c R 1.00 H
H2 0.1905 0.2881 -0.1452 0.065 Uiso c R 1.00 H
H3 0.3322 0.2530 -0.1221 0.065 Uiso c R 1.00 H
H4 0.3214 0.3337 -0.1508 0.065 Uiso c R 1.00 H
H5 0.4699 0.2749 0.1718 0.068 Uiso c R 1.00 H
H6 0.3710 0.2239 0.2796 0.068 Uiso c R 1.00 H
H7 0.4014 0.2970 0.3703 0.068 Uiso c R 1.00 H
H8 0.1454 0.2638 0.3504 0.072 Uiso c R 1.00 H
H9 0.1085 0.2363 0.1406 0.073 Uiso c R 1.00 H
H10 0.0699 0.3122 0.2007 0.072 Uiso c R 1.00 H
H11 0.1370 0.4810 0.2590 0.032 Uiso c R 1.00 H
H12 0.2221 0.6097 0.1168 0.045 Uiso c R 1.00 H
H13 0.0879 0.6054 0.2376 0.045 Uiso c R 1.00 H
H14 0.3315 0.4817 0.7113 0.058 Uiso c R 1.00 H
H15 0.3309 0.4401 0.5120 0.058 Uiso c R 1.00 H
H16 0.2027 0.4407 0.6454 0.059 Uiso c R 1.00 H
H17 0.3225 0.6243 0.4095 0.062 Uiso c R 1.00 H
H18 0.4157 0.5760 0.5348 0.062 Uiso c R 1.00 H
H19 0.3013 0.6186 0.6379 0.062 Uiso c R 1.00 H
H211 0.0779 0.5202 -0.0528 0.069 Uiso c R 0.50 H
H212 0.1247 0.5662 -0.1189 0.069 Uiso c R 0.50 H
H221 0.0380 0.5213 0.5766 0.049 Uiso c R 0.50 H
H222 0.1106 0.5772 0.6719 0.049 Uiso c R 0.50 H

loop_
_atom_site_aniso_label
_atom_site_aniso_U_11
_atom_site_aniso_U_22
_atom_site_aniso_U_33
_atom_site_aniso_U_12
_atom_site_aniso_U_13
_atom_site_aniso_U_23
O11 0.028(2) 0.031(2) 0.053(3) -0.0038(17) 0.007(2) -0.004(2)
O12 0.025(2) 0.034(2) 0.046(2) 0.0022(17) 0.005(2) -0.007(2)
O21 0.068(3) 0.076(3) 0.029(2) 0.009(3) -0.014(3) -0.002(3)
O22 0.041(2) 0.053(3) 0.028(2) 0.004(2) 0.007(2) 0.001(2)
N21 0.025(2) 0.027(2) 0.040(3) -0.002(2) 0.007(2) -0.002(2)
C11 0.038(4) 0.021(3) 0.067(4) -0.005(2) -0.002(4) -0.001(3)
C15 0.028(3) 0.030(3) 0.031(3) -0.001(2) -0.002(3) -0.007(2)
C21 0.023(3) 0.029(3) 0.027(3) -0.004(2) 0.004(2) -0.008(2)
C22 0.034(3) 0.040(3) 0.039(4) 0.004(3) 0.003(3) -0.004(3)
C23 0.025(3) 0.041(3) 0.033(3) 0.000(2) 0.001(3) -0.009(3)

loop_
_atom_type_symbol
_atom_type_description
_atom_type_scat_dispersion_real
_atom_type_scat_dispersion_imag
_atom_type_scat_source
C C 0.0018 0.0009 'International Tables Vol C Tables 4.2.6.8 and 6.1.1.4'
H H 0.0000 0.0000 'International Tables Vol C Tables 4.2.6.8 and 6.1.1.4'
N N 0.0031 0.0018 'International Tables Vol C Tables 4.2.6.8 and 6.1.1.4'
O O 0.0049 0.0032 'International Tables Vol C Tables 4.2.6.8 and 6.1.1.4'

loop_
_geom_angle_atom_site_label_1
_geom_angle_atom_site_label_2
_geom_angle_atom_site_label_3
_geom_angle
_geom_angle_publ_flag
O11 C11 C12 108.5(5) no
O11 C11 C13 109.5(5) no
O11 C11 C14 100.5(5) no
C15 O11 C11 120.5(5) no
O11 C15 O12 124.8(5) no
O11 C15 N21 111.2(5) no
O12 C15 N21 124.0(5) no
O21 C22 C21 112.2(5) no
O22 C23 C21 105.4(4) no
O22 C23 C24 109.3(5) no
O22 C23 C25 108.2(5) no
C21 N21 C15 128.0(5) no
N21 C21 C22 109.0(5) no
N21 C21 C23 112.3(4) no
C13 C11 C12 115.0(6) no
C14 C11 C12 111.6(6) no
C14 C11 C13 110.7(6) no
C23 C21 C22 113.3(5) no
C21 C23 C24 111.1(5) no
C21 C23 C25 111.3(5) no
C25 C23 C24 111.4(5) no
H211 O21 C22 117.9598 no
O21 C22 H12 109.3955 no
O21 C22 H13 108.5086 no
H212 O21 C22 108.8235 no
H212 O21 H211 84.9642 no
H221 O22 C23 116.6026 no
H222 O22 C23 108.9098 no
H222 O22 H221 117.7051 no
H1 N21 C15 116.0007 no
H1 N21 C21 115.9656 no
N21 C21 H11 107.2022 no
C11 C12 H2 109.3659 no
C11 C12 H3 109.3572 no
C11 C12 H4 109.9408 no
C11 C13 H5 109.4309 no
C11 C13 H6 109.6139 no
C11 C13 H7 109.8789 no
C11 C14 H8 110.7796 no
C11 C14 H9 109.5004 no
C11 C14 H10 109.5226 no
H3 C12 H2 109.5557 no
H4 C12 H2 109.4692 no
H4 C12 H3 109.1384 no
H6 C13 H5 109.5299 no
H7 C13 H5 109.4729 no
H7 C13 H6 108.8999 no
H9 C14 H8 108.7911 no
H10 C14 H8 109.4732 no
H10 C14 H9 108.7400 no
H11 C21 C22 107.2776 no
C21 C22 H12 108.6028 no
C21 C22 H13 108.6153 no
H11 C21 C23 107.3909 no
H13 C22 H12 109.4536 no
C23 C24 H15 109.3269 no
C23 C24 H16 110.3492 no
C23 C24 H14 109.0249 no
C23 C25 H17 110.6347 no
C23 C25 H18 109.4523 no
C23 C25 H19 109.0207 no
H15 C24 H14 109.6782 no
H16 C24 H14 109.4715 no
H16 C24 H15 108.9776 no
H18 C25 H17 108.9001 no
H19 C25 H17 109.4741 no
H19 C25 H18 109.3409 no

loop_
_geom_bond_atom_site_label_1
_geom_bond_atom_site_label_2
_geom_bond_distance
_geom_bond_publ_flag
O11 C11 1.503(7) no
O11 C15 1.345(7) no
O12 C15 1.222(7) no
O21 C22 1.425(8) no
O22 C23 1.436(7) no
N21 C15 1.341(7) no
N21 C21 1.455(7) no
C11 C12 1.524(10) no
C11 C13 1.521(10) no
C11 C14 1.511(11) no
C21 C22 1.519(8) no
C21 C23 1.569(9) no
C23 C24 1.507(9) no
C23 C25 1.509(9) no
O21 H211 0.7809 no
O21 H212 0.8201 no
O22 H221 0.8499 no
O22 H222 0.8203 no
N21 H1 0.9500 no
C12 H2 0.9500 no
C12 H3 0.9500 no
C12 H4 0.9500 no
C13 H5 0.9500 no
C13 H6 0.9500 no
C13 H7 0.9501 no
C14 H8 0.9500 no
C14 H9 0.9500 no
C14 H10 0.9499 no
C21 H11 0.9500 no
C22 H12 0.9501 no
C22 H13 0.9500 no
C24 H14 0.9500 no
C24 H15 0.9500 no
C24 H16 0.9500 no
C25 H17 0.9499 no
C25 H18 0.9500 no
C25 H19 0.9501 no

loop_
_geom_hbond_atom_site_label_D
_geom_hbond_atom_site_label_H
_geom_hbond_atom_site_label_A
_geom_hbond_site_symmetry_A
_geom_hbond_distance_DH
_geom_hbond_distance_HA
_geom_hbond_distance_DA
_geom_hbond_angle_DHA
_geom_hbond_publ_flag
N21 H1 O12 4_665 0.950 1.970 2.916(6) 173.9 yes
O21 H211 O21 4_565 0.781 2.153 2.717(8) 129.4 yes
O22 H222 O21 1_556 0.820 2.112 2.742(6) 133.4 yes
O21 H212 O22 1_554 0.820 2.106 2.742(6) 134.2 yes
O22 H221 O22 4_565 0.850 1.950 2.799(6) 176.7 yes

loop_
_geom_torsion_atom_site_label_1
_geom_torsion_atom_site_label_2
_geom_torsion_atom_site_label_3
_geom_torsion_atom_site_label_4
_geom_torsion
_geom_torsion_publ_flag
C15 O11 C11 C12 -62.0(7) no
C15 O11 C11 C13 64.3(7) no
C15 O11 C11 C14 -179.2(5) no
C11 O11 C15 O12 -3.3(9) no
C11 O11 C15 N21 175.5(5) yes
C21 N21 C15 O11 4.8(8) yes
C21 N21 C15 O12 -176.4(6) no
C15 N21 C21 C22 -135.8(6) yes
C15 N21 C21 C23 97.8(6) yes
N21 C21 C22 O21 77.9(6) no
C23 C21 C22 O21 -156.2(5) no
N21 C21 C23 O22 -176.5(4) no
N21 C21 C23 C24 -58.3(6) no
N21 C21 C23 C25 66.4(6) no
C22 C21 C23 O22 59.4(6) no
C22 C21 C23 C24 177.6(5) no
C22 C21 C23 C25 -57.6(6) no
